data_4109460
loop_
_publ_author_name
'Jean-Philippe Ebran'
'Anders L. Hansen'
'Thomas M. G\/ogsig'
'Troels Skrydstrup'

_publ_contact_author 'Overgaard, Jacob'
_publ_contact_author_email jacobo@chem.au.dk
_publ_section_title
;
 Studies on the Heck Reaction with Alkenyl Phosphates: Can the
 1,2-Migration Be Controlled? Scope and Limitations
;
_journal_name_full 'Journal of the American Chemical Society'
_journal_page_first 6931
_journal_page_last 6942
_journal_paper_doi 10.1021/ja070321b
_journal_volume 129
_journal_year 2007
_chemical_compound_source 'synthesis as described'
_chemical_formula_moiety 'C18 H22 N2 O3'
_chemical_formula_sum 'C18 H22 N2 O3'
_chemical_formula_weight 157.19
_chemical_name_systematic
;
 ?
;
_space_group_IT_number 2
_symmetry_cell_setting triclinic
_symmetry_Int_Tables_number 2
_symmetry_space_group_name_Hall '-P 1'
_symmetry_space_group_name_H-M 'P -1'
_atom_sites_solution_hydrogens geom
_atom_sites_solution_primary direct
_atom_sites_solution_secondary difmap
_audit_creation_date 2006-09-14T08:47:24-00:00
_audit_creation_method 'WinGX routine CIF_UPDATE'
_cell_angle_alpha 65.844(10)
_cell_angle_beta 86.374(15)
_cell_angle_gamma 89.887(18)
_cell_formula_units_Z 4
_cell_length_a 6.1433(19)
_cell_length_b 16.535(7)
_cell_length_c 18.466(8)
_cell_measurement_reflns_used 1023
_cell_measurement_temperature 100(2)
_cell_measurement_theta_max 22.45
_cell_measurement_theta_min 2.7
_cell_measurement_wavelength 0.71073
_cell_volume 1707.5(12)
_computing_cell_refinement 'Saint+ (Bruker-Nonius, 2006)'
_computing_data_collection 'Apex2 (Bruker-Nonius, 2006)'
_computing_data_reduction 'Saint+ (Bruker-Nonius, 2006)'
_computing_molecular_graphics 'Ortep-3 for Windows (Farrugia, 1997)'
_computing_publication_material 'WinGX publication routines (Farrugia, 1999)'
_computing_structure_refinement 'SHELXL-97 (Sheldrick, 1997)'
_computing_structure_solution 'SHELXS-86 (Sheldrick, 1986)'
_diffrn_ambient_temperature 100(2)
_diffrn_detector_area_resol_mean 83.33
_diffrn_measured_fraction_theta_full 0.681
_diffrn_measured_fraction_theta_max 0.681
_diffrn_measurement_device_type 'Bruker X8 APEX-II diffractometer'
_diffrn_measurement_method '\f-scans and \w-scans'
_diffrn_radiation_monochromator graphite
_diffrn_radiation_probe x-ray
_diffrn_radiation_type MoK\a
_diffrn_radiation_wavelength 0.71073
_diffrn_reflns_av_R_equivalents 0.0424
_diffrn_reflns_av_unetI/netI 0.0849
_diffrn_reflns_limit_h_max 6
_diffrn_reflns_limit_h_min -4
_diffrn_reflns_limit_k_max 18
_diffrn_reflns_limit_k_min -7
_diffrn_reflns_limit_l_max 20
_diffrn_reflns_limit_l_min -17
_diffrn_reflns_number 3674
_diffrn_reflns_theta_full 23.27
_diffrn_reflns_theta_max 23.27
_diffrn_reflns_theta_min 1.35
_diffrn_source 'fine-focus sealed tube'
_diffrn_standards_number 0
_exptl_absorpt_coefficient_mu 0.084
_exptl_absorpt_correction_type none
_exptl_crystal_colour colorless
_exptl_crystal_density_diffrn 1.223
_exptl_crystal_description block
_exptl_crystal_F_000 672
_exptl_crystal_size_max 0.4
_exptl_crystal_size_mid 0.25
_exptl_crystal_size_min 0.15
_refine_diff_density_max 0.518
_refine_diff_density_min -0.469
_refine_diff_density_rms 0.128
_refine_ls_extinction_method none
_refine_ls_goodness_of_fit_ref 1.088
_refine_ls_hydrogen_treatment constr
_refine_ls_matrix_type full
_refine_ls_number_parameters 241
_refine_ls_number_reflns 3344
_refine_ls_number_restraints 0
_refine_ls_restrained_S_all 1.088
_refine_ls_R_factor_all 0.1292
_refine_ls_R_factor_gt 0.0934
_refine_ls_shift/su_max 0
_refine_ls_shift/su_mean 0
_refine_ls_structure_factor_coef Fsqd
_refine_ls_weighting_details 'calc w=1/[\s^2^(Fo^2^)+(0.1604P)^2^+5.0929P] where P=(Fo^2^+2Fc^2^)/3'
_refine_ls_weighting_scheme calc
_refine_ls_wR_factor_gt 0.2789
_refine_ls_wR_factor_ref 0.3042
_reflns_number_gt 2253
_reflns_number_total 3344
_reflns_threshold_expression >2sigma(I)
_cod_data_source_file ja070321bsi20070116_082524.cif
_cod_data_source_block 06jo0036_01
_cod_original_cell_volume 1707.5(11)
_cod_database_code 4109460

loop_
_symmetry_equiv_pos_as_xyz
'x, y, z'
'-x, -y, -z'

loop_
_atom_site_label
_atom_site_type_symbol
_atom_site_fract_x
_atom_site_fract_y
_atom_site_fract_z
_atom_site_U_iso_or_equiv
_atom_site_adp_type
_atom_site_occupancy
_atom_site_symmetry_multiplicity
_atom_site_calc_flag
_atom_site_refinement_flags
C1A C 0.5704(15) 0.2216(5) -0.0283(5) 0.033(2) Uiso 1 1 d .
H1A H 0.6829 0.237 -0.0046 0.04 Uiso 1 1 calc R
C2A C 0.5914(16) 0.1506(5) -0.0499(6) 0.037(2) Uiso 1 1 d .
H2A H 0.7198 0.1191 -0.0418 0.044 Uiso 1 1 calc R
C3A C 0.4195(16) 0.1263(5) -0.0838(6) 0.038(2) Uiso 1 1 d .
H3A H 0.4302 0.0768 -0.0956 0.046 Uiso 1 1 calc R
C4A C 0.2384(17) 0.1751(6) -0.0993(6) 0.043(2) Uiso 1 1 d .
H4A H 0.1265 0.1598 -0.1233 0.052 Uiso 1 1 calc R
C5A C 0.2157(15) 0.2474(5) -0.0803(5) 0.032(2) Uiso 1 1 d .
H5A H 0.0909 0.2809 -0.0931 0.039 Uiso 1 1 calc R
C6A C 0.3757(13) 0.2704(4) -0.0427(5) 0.0217(18) Uiso 1 1 d .
C7A C 0.3278(13) 0.3431(4) -0.0185(4) 0.0191(17) Uiso 1 1 d .
H7A H 0.2293 0.3837 -0.0489 0.023 Uiso 1 1 calc R
C8A C 0.4029(13) 0.3607(4) 0.0405(5) 0.0198(17) Uiso 1 1 d .
C9A C 0.3057(13) 0.4277(4) 0.0637(4) 0.0179(17) Uiso 1 1 d .
H9A H 0.2202 0.4697 0.0277 0.021 Uiso 1 1 calc R
C10A C 0.3300(13) 0.4332(4) 0.1325(4) 0.0167(16) Uiso 1 1 d .
H10A H 0.4267 0.3956 0.1669 0.02 Uiso 1 1 calc R
C11A C 0.2082(14) 0.4972(4) 0.1566(5) 0.0207(18) Uiso 1 1 d .
C12A C 0.1109(14) 0.5274(4) 0.2776(5) 0.0220(18) Uiso 1 1 d .
C13A C -0.1385(14) 0.5298(5) 0.2684(5) 0.031(2) Uiso 1 1 d .
H13A H -0.1665 0.5662 0.2142 0.047 Uiso 1 1 calc R
H13B H -0.2091 0.554 0.3027 0.047 Uiso 1 1 calc R
H13C H -0.1945 0.4707 0.2825 0.047 Uiso 1 1 calc R
C14A C 0.2073(15) 0.6208(5) 0.2477(5) 0.030(2) Uiso 1 1 d .
H14A H 0.3616 0.6182 0.2534 0.045 Uiso 1 1 calc R
H14B H 0.1405 0.6506 0.278 0.045 Uiso 1 1 calc R
H14C H 0.1805 0.6527 0.1926 0.045 Uiso 1 1 calc R
C15A C 0.1539(15) 0.4743(5) 0.3648(5) 0.032(2) Uiso 1 1 d .
H15A H 0.0769 0.4181 0.3843 0.048 Uiso 1 1 calc R
H15B H 0.1043 0.5066 0.3954 0.048 Uiso 1 1 calc R
H15C H 0.3075 0.4647 0.3695 0.048 Uiso 1 1 calc R
C16A C 0.5369(15) 0.2288(5) 0.1476(5) 0.0228(18) Uiso 1 1 d .
C17A C 0.9015(14) 0.2569(5) 0.1341(5) 0.028(2) Uiso 1 1 d .
H17A H 0.9766 0.2335 0.0993 0.034 Uiso 1 1 calc R
H17B H 1.0058 0.2656 0.1677 0.034 Uiso 1 1 calc R
C18A C 0.7919(13) 0.3430(4) 0.0862(5) 0.0212(18) Uiso 1 1 d .
H18A H 0.7954 0.3842 0.1114 0.025 Uiso 1 1 calc R
H18B H 0.8571 0.3713 0.0322 0.025 Uiso 1 1 calc R
O1A O 0.3650(9) 0.1858(3) 0.1701(3) 0.0264(15) Uani 1 1 d .
O2A O 0.7240(9) 0.1977(3) 0.1817(3) 0.0256(15) Uani 1 1 d .
O3A O 0.1062(10) 0.5587(3) 0.1095(3) 0.0283(15) Uani 1 1 d .
N1A N 0.2191(11) 0.4795(4) 0.2343(4) 0.0218(16) Uani 1 1 d .
H1 H 0.2975 0.4357 0.2613 0.026 Uiso 1 1 calc R
N2A N 0.5696(10) 0.3091(3) 0.0885(4) 0.0168(15) Uani 1 1 d .
O1B O 0.4533(9) 0.3165(3) 0.3167(3) 0.0278(15) Uani 1 1 d .
O2B O 0.8117(9) 0.2963(3) 0.2966(3) 0.0232(14) Uani 1 1 d .
O3B O 0.1255(9) -0.0699(3) 0.4070(3) 0.0256(14) Uani 1 1 d .
N1B N 0.2185(11) 0.0080(4) 0.2750(4) 0.0236(17) Uani 1 1 d .
H2 H 0.2956 0.0527 0.2419 0.028 Uiso 1 1 calc R
N2B N 0.6227(10) 0.1881(3) 0.3935(4) 0.0174(15) Uani 1 1 d .
C1B C 0.6192(15) 0.2793(5) 0.5104(5) 0.0270(19) Uiso 1 1 d .
H1B H 0.7335 0.2585 0.4877 0.032 Uiso 1 1 calc R
C2B C 0.6540(15) 0.3500(5) 0.5308(5) 0.033(2) Uiso 1 1 d .
H2B H 0.7918 0.3771 0.5208 0.039 Uiso 1 1 calc R
C3B C 0.4876(15) 0.3808(5) 0.5659(5) 0.033(2) Uiso 1 1 d .
H3B H 0.5125 0.4283 0.5791 0.04 Uiso 1 1 calc R
C4B C 0.2869(16) 0.3407(5) 0.5808(5) 0.035(2) Uiso 1 1 d .
H4B H 0.1751 0.3607 0.6051 0.042 Uiso 1 1 calc R
C5B C 0.2459(15) 0.2704(5) 0.5603(5) 0.0279(19) Uiso 1 1 d .
H5B H 0.1072 0.244 0.571 0.034 Uiso 1 1 calc R
C6B C 0.4097(13) 0.2393(4) 0.5242(5) 0.0206(17) Uiso 1 1 d .
C7B C 0.3525(13) 0.1654(4) 0.5033(5) 0.0199(17) Uiso 1 1 d .
H7B H 0.2378 0.1288 0.535 0.024 Uiso 1 1 calc R
C8B C 0.4385(13) 0.1420(4) 0.4461(5) 0.0181(17) Uiso 1 1 d .
C9B C 0.3338(13) 0.0708(4) 0.4322(5) 0.0188(17) Uiso 1 1 d .
H9B H 0.2425 0.0306 0.4732 0.023 Uiso 1 1 calc R
C10B C 0.3599(13) 0.0593(4) 0.3648(4) 0.0178(17) Uiso 1 1 d .
H10B H 0.4641 0.0935 0.3254 0.021 Uiso 1 1 calc R
C11B C 0.2244(13) -0.0077(4) 0.3517(5) 0.0206(18) Uiso 1 1 d .
C12B C 0.0964(14) -0.0420(4) 0.2405(5) 0.0225(18) Uiso 1 1 d .
C13B C -0.1476(14) -0.0440(5) 0.2634(5) 0.031(2) Uiso 1 1 d .
H13D H -0.1739 -0.0775 0.3197 0.046 Uiso 1 1 calc R
H13E H -0.2262 -0.0714 0.2357 0.046 Uiso 1 1 calc R
H13F H -0.1959 0.0154 0.2492 0.046 Uiso 1 1 calc R
C14B C 0.1825(14) -0.1357(4) 0.2684(5) 0.0256(19) Uiso 1 1 d .
H14D H 0.3298 -0.1334 0.2468 0.038 Uiso 1 1 calc R
H14E H 0.0927 -0.1704 0.2505 0.038 Uiso 1 1 calc R
H14F H 0.1791 -0.1624 0.3254 0.038 Uiso 1 1 calc R
C15B C 0.1344(15) 0.0069(5) 0.1498(5) 0.031(2) Uiso 1 1 d .
H15D H 0.0565 0.0613 0.1319 0.047 Uiso 1 1 calc R
H15E H 0.083 -0.0297 0.1251 0.047 Uiso 1 1 calc R
H15F H 0.2875 0.0198 0.1358 0.047 Uiso 1 1 calc R
C16B C 0.6151(15) 0.2695(5) 0.3361(5) 0.0227(19) Uiso 1 1 d .
C17B C 0.9687(15) 0.2313(5) 0.3392(5) 0.032(2) Uiso 1 1 d .
H17C H 1.0542 0.2529 0.3703 0.039 Uiso 1 1 calc R
H17D H 1.0667 0.2181 0.3024 0.039 Uiso 1 1 calc R
C18B C 0.8326(13) 0.1489(4) 0.3934(5) 0.0231(18) Uiso 1 1 d .
H18C H 0.8293 0.1049 0.3712 0.028 Uiso 1 1 calc R
H18D H 0.8852 0.1223 0.4463 0.028 Uiso 1 1 calc R

loop_
_atom_site_aniso_label
_atom_site_aniso_U_11
_atom_site_aniso_U_22
_atom_site_aniso_U_33
_atom_site_aniso_U_23
_atom_site_aniso_U_13
_atom_site_aniso_U_12
O1A 0.012(4) 0.027(3) 0.028(4) 0.001(2) 0.000(3) -0.005(2)
O2A 0.011(4) 0.022(3) 0.029(4) 0.004(2) 0.003(3) -0.001(2)
O3A 0.039(4) 0.027(3) 0.019(4) -0.008(2) -0.006(3) 0.011(2)
N1A 0.029(5) 0.020(3) 0.016(4) -0.006(3) -0.004(3) 0.009(3)
N2A 0.011(4) 0.018(3) 0.019(4) -0.006(3) 0.004(3) -0.007(2)
O1B 0.021(4) 0.025(3) 0.029(4) -0.001(2) -0.013(3) 0.007(2)
O2B 0.011(4) 0.023(3) 0.022(4) 0.003(2) -0.001(3) -0.002(2)
O3B 0.033(4) 0.023(3) 0.015(3) -0.003(2) -0.001(3) -0.007(2)
N1B 0.034(5) 0.018(3) 0.016(4) -0.005(3) 0.002(3) -0.009(3)
N2B 0.013(4) 0.019(3) 0.019(4) -0.006(3) -0.005(3) 0.005(2)

loop_
_atom_type_symbol
_atom_type_description
_atom_type_scat_dispersion_real
_atom_type_scat_dispersion_imag
_atom_type_scat_source
C C 0.0033 0.0016 'International Tables Vol C Tables 4.2.6.8 and 6.1.1.4'
H H 0 0 'International Tables Vol C Tables 4.2.6.8 and 6.1.1.4'
O O 0.0106 0.006 'International Tables Vol C Tables 4.2.6.8 and 6.1.1.4'
N N 0.0061 0.0033 'International Tables Vol C Tables 4.2.6.8 and 6.1.1.4'

loop_
_geom_angle_atom_site_label_1
_geom_angle_atom_site_label_2
_geom_angle_atom_site_label_3
_geom_angle
C2A C1A C6A 119.4(9)
C2A C1A H1A 120.3
C6A C1A H1A 120.3
C1A C2A C3A 120.1(9)
C1A C2A H2A 120
C3A C2A H2A 120
C4A C3A C2A 119.6(9)
C4A C3A H3A 120.2
C2A C3A H3A 120.2
C3A C4A C5A 121.4(10)
C3A C4A H4A 119.3
C5A C4A H4A 119.3
C6A C5A C4A 120.8(8)
C6A C5A H5A 119.6
C4A C5A H5A 119.6
C5A C6A C1A 118.5(7)
C5A C6A C7A 116.7(7)
C1A C6A C7A 124.8(8)
C8A C7A C6A 130.6(8)
C8A C7A H7A 114.7
C6A C7A H7A 114.7
C7A C8A N2A 121.7(6)
C7A C8A C9A 121.7(7)
N2A C8A C9A 116.3(6)
C10A C9A C8A 124.8(7)
C10A C9A H9A 117.6
C8A C9A H9A 117.6
C9A C10A C11A 122.5(7)
C9A C10A H10A 118.8
C11A C10A H10A 118.8
O3A C11A N1A 124.6(7)
O3A C11A C10A 122.4(8)
N1A C11A C10A 112.9(6)
N1A C12A C14A 110.0(7)
N1A C12A C15A 105.5(6)
C14A C12A C15A 110.8(7)
N1A C12A C13A 110.5(6)
C14A C12A C13A 110.5(6)
C15A C12A C13A 109.3(7)
C12A C13A H13A 109.5
C12A C13A H13B 109.5
H13A C13A H13B 109.5
C12A C13A H13C 109.5
H13A C13A H13C 109.5
H13B C13A H13C 109.5
C12A C14A H14A 109.5
C12A C14A H14B 109.5
H14A C14A H14B 109.5
C12A C14A H14C 109.5
H14A C14A H14C 109.5
H14B C14A H14C 109.5
C12A C15A H15A 109.5
C12A C15A H15B 109.5
H15A C15A H15B 109.5
C12A C15A H15C 109.5
H15A C15A H15C 109.5
H15B C15A H15C 109.5
O1A C16A N2A 127.3(8)
O1A C16A O2A 121.9(7)
N2A C16A O2A 110.7(7)
O2A C17A C18A 104.4(6)
O2A C17A H17A 110.9
C18A C17A H17A 110.9
O2A C17A H17B 110.9
C18A C17A H17B 110.9
H17A C17A H17B 108.9
N2A C18A C17A 99.9(6)
N2A C18A H18A 111.8
C17A C18A H18A 111.8
N2A C18A H18B 111.8
C17A C18A H18B 111.8
H18A C18A H18B 109.5
C16A O2A C17A 108.4(6)
C11A N1A C12A 126.8(6)
C11A N1A H1 116.6
C12A N1A H1 116.6
C16A N2A C8A 124.6(7)
C16A N2A C18A 111.0(7)
C8A N2A C18A 123.9(6)
C16B O2B C17B 107.7(6)
C11B N1B C12B 127.7(6)
C11B N1B H2 116.2
C12B N1B H2 116.2
C16B N2B C8B 123.9(7)
C16B N2B C18B 112.4(6)
C8B N2B C18B 123.6(6)
C2B C1B C6B 119.5(8)
C2B C1B H1B 120.2
C6B C1B H1B 120.2
C3B C2B C1B 121.1(9)
C3B C2B H2B 119.4
C1B C2B H2B 119.4
C4B C3B C2B 119.2(8)
C4B C3B H3B 120.4
C2B C3B H3B 120.4
C3B C4B C5B 121.1(8)
C3B C4B H4B 119.4
C5B C4B H4B 119.4
C6B C5B C4B 120.6(8)
C6B C5B H5B 119.7
C4B C5B H5B 119.7
C5B C6B C1B 118.4(7)
C5B C6B C7B 117.3(7)
C1B C6B C7B 124.3(7)
C8B C7B C6B 130.8(7)
C8B C7B H7B 114.6
C6B C7B H7B 114.6
C7B C8B N2B 122.8(6)
C7B C8B C9B 119.6(7)
N2B C8B C9B 117.5(6)
C10B C9B C8B 124.6(7)
C10B C9B H9B 117.7
C8B C9B H9B 117.7
C9B C10B C11B 121.0(7)
C9B C10B H10B 119.5
C11B C10B H10B 119.5
O3B C11B N1B 124.5(7)
O3B C11B C10B 122.5(7)
N1B C11B C10B 112.9(6)
N1B C12B C14B 109.4(7)
N1B C12B C13B 110.7(6)
C14B C12B C13B 110.8(6)
N1B C12B C15B 106.7(6)
C14B C12B C15B 110.2(6)
C13B C12B C15B 108.9(7)
C12B C13B H13D 109.5
C12B C13B H13E 109.5
H13D C13B H13E 109.5
C12B C13B H13F 109.5
H13D C13B H13F 109.5
H13E C13B H13F 109.5
C12B C14B H14D 109.5
C12B C14B H14E 109.5
H14D C14B H14E 109.5
C12B C14B H14F 109.5
H14D C14B H14F 109.5
H14E C14B H14F 109.5
C12B C15B H15D 109.5
C12B C15B H15E 109.5
H15D C15B H15E 109.5
C12B C15B H15F 109.5
H15D C15B H15F 109.5
H15E C15B H15F 109.5
O1B C16B N2B 127.5(8)
O1B C16B O2B 121.5(7)
N2B C16B O2B 111.0(7)
O2B C17B C18B 105.3(7)
O2B C17B H17C 110.7
C18B C17B H17C 110.7
O2B C17B H17D 110.7
C18B C17B H17D 110.7
H17C C17B H17D 108.8
N2B C18B C17B 100.0(6)
N2B C18B H18C 111.8
C17B C18B H18C 111.8
N2B C18B H18D 111.8
C17B C18B H18D 111.8
H18C C18B H18D 109.5

loop_
_geom_bond_atom_site_label_1
_geom_bond_atom_site_label_2
_geom_bond_distance
C1A C2A 1.390(11)
C1A C6A 1.419(12)
C1A H1A 0.93
C2A C3A 1.400(13)
C2A H2A 0.93
C3A C4A 1.349(13)
C3A H3A 0.93
C4A C5A 1.382(11)
C4A H4A 0.93
C5A C6A 1.377(12)
C5A H5A 0.93
C6A C7A 1.468(10)
C7A C8A 1.343(11)
C7A H7A 0.93
C8A N2A 1.433(10)
C8A C9A 1.457(9)
C9A C10A 1.327(10)
C9A H9A 0.93
C10A C11A 1.490(10)
C10A H10A 0.93
C11A O3A 1.236(10)
C11A N1A 1.347(10)
C12A N1A 1.469(9)
C12A C14A 1.519(10)
C12A C15A 1.525(11)
C12A C13A 1.551(13)
C13A H13A 0.96
C13A H13B 0.96
C13A H13C 0.96
C14A H14A 0.96
C14A H14B 0.96
C14A H14C 0.96
C15A H15A 0.96
C15A H15B 0.96
C15A H15C 0.96
C16A O1A 1.224(9)
C16A N2A 1.336(10)
C16A O2A 1.344(10)
C17A O2A 1.449(9)
C17A C18A 1.519(11)
C17A H17A 0.97
C17A H17B 0.97
C18A N2A 1.468(10)
C18A H18A 0.97
C18A H18B 0.97
N1A H1 0.86
O1B C16B 1.239(10)
O2B C16B 1.347(10)
O2B C17B 1.450(10)
O3B C11B 1.238(9)
N1B C11B 1.334(10)
N1B C12B 1.464(10)
N1B H2 0.86
N2B C16B 1.332(10)
N2B C8B 1.437(9)
N2B C18B 1.442(10)
C1B C2B 1.389(11)
C1B C6B 1.408(11)
C1B H1B 0.93
C2B C3B 1.380(12)
C2B H2B 0.93
C3B C4B 1.358(12)
C3B H3B 0.93
C4B C5B 1.389(11)
C4B H4B 0.93
C5B C6B 1.385(11)
C5B H5B 0.93
C6B C7B 1.472(10)
C7B C8B 1.344(10)
C7B H7B 0.93
C8B C9B 1.462(10)
C9B C10B 1.334(10)
C9B H9B 0.93
C10B C11B 1.492(10)
C10B H10B 0.93
C12B C14B 1.524(10)
C12B C13B 1.528(12)
C12B C15B 1.535(11)
C13B H13D 0.96
C13B H13E 0.96
C13B H13F 0.96
C14B H14D 0.96
C14B H14E 0.96
C14B H14F 0.96
C15B H15D 0.96
C15B H15E 0.96
C15B H15F 0.96
C17B C18B 1.530(10)
C17B H17C 0.97
C17B H17D 0.97
C18B H18C 0.97
C18B H18D 0.97

loop_
_geom_hbond_atom_site_label_D
_geom_hbond_atom_site_label_H
_geom_hbond_atom_site_label_A
_geom_hbond_distance_DH
_geom_hbond_distance_HA
_geom_hbond_distance_DA
_geom_hbond_angle_DHA
N1A H1 O1B 0.86 2.08 2.925(8) 168.9
N1B H2 O1A 0.86 2.08 2.888(7) 156.1

loop_
_geom_torsion_atom_site_label_1
_geom_torsion_atom_site_label_2
_geom_torsion_atom_site_label_3
_geom_torsion_atom_site_label_4
_geom_torsion
C6A C1A C2A C3A -1.5(13)
C1A C2A C3A C4A 3.5(14)
C2A C3A C4A C5A -1.9(14)
C3A C4A C5A C6A -1.9(14)
C4A C5A C6A C1A 3.8(12)
C4A C5A C6A C7A -174.6(8)
C2A C1A C6A C5A -2.1(12)
C2A C1A C6A C7A 176.1(8)
C5A C6A C7A C8A 153.2(9)
C1A C6A C7A C8A -25.1(13)
C6A C7A C8A N2A 5.5(13)
C6A C7A C8A C9A -168.8(7)
C7A C8A C9A C10A 161.6(8)
N2A C8A C9A C10A -13.0(11)
C8A C9A C10A C11A -173.5(7)
C9A C10A C11A O3A -12.5(11)
C9A C10A C11A N1A 166.4(7)
O2A C17A C18A N2A -22.7(8)
O1A C16A O2A C17A 170.9(7)
N2A C16A O2A C17A -8.6(8)
C18A C17A O2A C16A 20.3(8)
O3A C11A N1A C12A 1.4(12)
C10A C11A N1A C12A -177.5(6)
C14A C12A N1A C11A -67.0(10)
C15A C12A N1A C11A 173.4(7)
C13A C12A N1A C11A 55.3(9)
O1A C16A N2A C8A 0.8(13)
O2A C16A N2A C8A -179.7(6)
O1A C16A N2A C18A 173.0(7)
O2A C16A N2A C18A -7.5(8)
C7A C8A N2A C16A -77.5(11)
C9A C8A N2A C16A 97.1(8)
C7A C8A N2A C18A 111.3(8)
C9A C8A N2A C18A -74.1(9)
C17A C18A N2A C16A 19.0(8)
C17A C18A N2A C8A -168.7(6)
C6B C1B C2B C3B 1.2(13)
C1B C2B C3B C4B 0.3(13)
C2B C3B C4B C5B -1.0(14)
C3B C4B C5B C6B 0.1(14)
C4B C5B C6B C1B 1.4(12)
C4B C5B C6B C7B -179.2(8)
C2B C1B C6B C5B -2.0(12)
C2B C1B C6B C7B 178.6(8)
C5B C6B C7B C8B 152.9(9)
C1B C6B C7B C8B -27.7(14)
C6B C7B C8B N2B 2.7(14)
C6B C7B C8B C9B -172.9(8)
C16B N2B C8B C7B -70.8(11)
C18B N2B C8B C7B 113.7(9)
C16B N2B C8B C9B 104.9(9)
C18B N2B C8B C9B -70.6(10)
C7B C8B C9B C10B 158.8(8)
N2B C8B C9B C10B -17.0(11)
C8B C9B C10B C11B -171.8(7)
C12B N1B C11B O3B 0.9(12)
C12B N1B C11B C10B -177.7(7)
C9B C10B C11B O3B -19.0(11)
C9B C10B C11B N1B 159.6(7)
C11B N1B C12B C14B -64.3(9)
C11B N1B C12B C13B 58.1(10)
C11B N1B C12B C15B 176.5(7)
C8B N2B C16B O1B -2.9(14)
C18B N2B C16B O1B 173.1(8)
C8B N2B C16B O2B 179.4(6)
C18B N2B C16B O2B -4.6(10)
C17B O2B C16B O1B 173.8(8)
C17B O2B C16B N2B -8.4(9)
C16B O2B C17B C18B 17.1(8)
C16B N2B C18B C17B 14.4(9)
C8B N2B C18B C17B -169.6(7)
O2B C17B C18B N2B -18.3(8)
